data_4025776
loop_
_publ_author_name
'Manas K. Ghorai'
'Sandipan Halder'
'Raj Kumar Das'

_publ_section_title
;
 Domino Imino-Aldol-Aza-Michael Reaction: One-Pot Diastereo- and
 Enantioselective Synthesis of Piperidines
;
_journal_name_full 'Journal of Organic Chemistry'
_journal_page_first 7061
_journal_page_last 7072
_journal_paper_doi 10.1021/jo101680f
_journal_volume 75
_journal_year 2010
_chemical_formula_sum 'C27 H27 N O5 S'
_chemical_formula_weight 477.56
_chemical_name_systematic
;
 ?
;
_space_group_IT_number 4
_symmetry_cell_setting monoclinic
_symmetry_space_group_name_Hall 'P 2yb'
_symmetry_space_group_name_H-M 'P 1 21 1'
_atom_sites_solution_hydrogens geom
_atom_sites_solution_primary direct
_atom_sites_solution_secondary difmap
_audit_creation_method SHELXL-97
_cell_angle_alpha 90.000
_cell_angle_beta 99.568(5)
_cell_angle_gamma 90.000
_cell_formula_units_Z 2
_cell_length_a 11.304(5)
_cell_length_b 7.763(4)
_cell_length_c 13.644(6)
_cell_measurement_reflns_used 999
_cell_measurement_temperature 100(2)
_cell_measurement_theta_max 28.33
_cell_measurement_theta_min 2.17
_cell_volume 1180.6(10)
_computing_cell_refinement 'SAINT 6.45 ( Bruker, 2003)'
_computing_data_collection 'SMART 5.628 (Bruker, 2003)'
_computing_data_reduction 'SAINT 6.45 ( Bruker, 2003)'
_computing_molecular_graphics 'Diamond 2.1e'
_computing_structure_refinement 'SHELXL-97 (Sheldrick, 1997)'
_computing_structure_solution 'SIR 97'
_diffrn_ambient_temperature 100(2)
_diffrn_measured_fraction_theta_full 0.986
_diffrn_measured_fraction_theta_max 0.986
_diffrn_measurement_device_type 'Bruker SMART APEX'
_diffrn_measurement_method /w-scans
_diffrn_radiation_monochromator graphite
_diffrn_radiation_source 'fine-focus sealed tube'
_diffrn_radiation_type MoK\a
_diffrn_radiation_wavelength 0.71069
_diffrn_reflns_av_R_equivalents 0.0400
_diffrn_reflns_av_sigmaI/netI 0.0535
_diffrn_reflns_limit_h_max 15
_diffrn_reflns_limit_h_min -13
_diffrn_reflns_limit_k_max 10
_diffrn_reflns_limit_k_min -5
_diffrn_reflns_limit_l_max 14
_diffrn_reflns_limit_l_min -18
_diffrn_reflns_number 7628
_diffrn_reflns_theta_full 28.33
_diffrn_reflns_theta_max 28.33
_diffrn_reflns_theta_min 2.17
_exptl_absorpt_coefficient_mu 0.176
_exptl_absorpt_correction_T_max 0.9774
_exptl_absorpt_correction_T_min 0.9673
_exptl_absorpt_correction_type empirical
_exptl_absorpt_process_details 'SADABAS 2.10 (Bruker 2003)'
_exptl_crystal_colour colorless
_exptl_crystal_density_diffrn 1.343
_exptl_crystal_density_method 'not measured'
_exptl_crystal_description prism
_exptl_crystal_F_000 504
_exptl_crystal_size_max 0.19
_exptl_crystal_size_mid 0.15
_exptl_crystal_size_min 0.13
_refine_diff_density_max 0.445
_refine_diff_density_min -0.504
_refine_diff_density_rms 0.084
_refine_ls_abs_structure_details 'Flack H D (1983), Acta Cryst. A39, 876-881'
_refine_ls_abs_structure_Flack -0.09(12)
_refine_ls_extinction_method none
_refine_ls_goodness_of_fit_ref 0.972
_refine_ls_hydrogen_treatment mixed
_refine_ls_matrix_type full
_refine_ls_number_parameters 311
_refine_ls_number_reflns 4743
_refine_ls_number_restraints 1
_refine_ls_restrained_S_all 0.972
_refine_ls_R_factor_all 0.0639
_refine_ls_R_factor_gt 0.0489
_refine_ls_shift/su_max 0.000
_refine_ls_shift/su_mean 0.000
_refine_ls_structure_factor_coef Fsqd
_refine_ls_weighting_details 'calc w=1/[\s^2^(Fo^2^)+(0.0919P)^2^+2.1222P] where P=(Fo^2^+2Fc^2^)/3'
_refine_ls_weighting_scheme calc
_refine_ls_wR_factor_gt 0.1223
_refine_ls_wR_factor_ref 0.1710
_reflns_number_gt 4263
_reflns_number_total 4743
_reflns_threshold_expression >2sigma(I)
_cod_data_source_file jo101680f_si_002_1.cif
_cod_data_source_block Compound6a
_cod_original_cell_volume 1180.7(10)
_cod_database_code 4025776

loop_
_symmetry_equiv_pos_as_xyz
'x, y, z'
'-x, y+1/2, -z'

loop_
_atom_site_label
_atom_site_type_symbol
_atom_site_fract_x
_atom_site_fract_y
_atom_site_fract_z
_atom_site_U_iso_or_equiv
_atom_site_adp_type
_atom_site_occupancy
_atom_site_symmetry_multiplicity
_atom_site_calc_flag
_atom_site_refinement_flags
_atom_site_disorder_assembly
_atom_site_disorder_group
S1 S 0.07686(7) 0.39783(12) 0.70732(5) 0.02028(19) Uani 1 1 d . . .
O1 O 0.1071(2) 0.5629(4) 0.75203(19) 0.0244(6) Uani 1 1 d . . .
O2 O -0.0440(2) 0.3359(4) 0.69796(19) 0.0259(6) Uani 1 1 d . . .
O3 O 0.3683(3) -0.0915(5) 0.64873(19) 0.0306(6) Uani 1 1 d . . .
O4 O 0.5328(2) 0.1356(4) 0.6599(2) 0.0305(6) Uani 1 1 d . . .
O5 O 0.5059(2) 0.3864(4) 0.73628(17) 0.0257(6) Uani 1 1 d . . .
N1 N 0.1623(3) 0.2563(4) 0.7727(2) 0.0213(6) Uani 1 1 d . . .
C1 C 0.4154(3) 0.3145(6) 1.1106(3) 0.0281(8) Uani 1 1 d . . .
H1 H 0.4407 0.3189 1.1790 0.034 Uiso 1 1 calc R . .
C2 C 0.3153(3) 0.4060(7) 1.0669(2) 0.0253(7) Uani 1 1 d . . .
H2 H 0.2735 0.4725 1.1064 0.030 Uiso 1 1 calc R . .
C3 C 0.2766(3) 0.3996(6) 0.9650(2) 0.0239(7) Uani 1 1 d . . .
H3 H 0.2100 0.4631 0.9364 0.029 Uiso 1 1 calc R . .
C4 C 0.3377(3) 0.2980(5) 0.9054(2) 0.0206(7) Uani 1 1 d . . .
C5 C 0.4385(3) 0.2086(5) 0.9493(3) 0.0246(7) Uani 1 1 d . . .
H5 H 0.4809 0.1423 0.9102 0.030 Uiso 1 1 calc R . .
C6 C 0.4772(3) 0.2171(5) 1.0516(3) 0.0253(8) Uani 1 1 d . . .
H6 H 0.5452 0.1564 1.0803 0.030 Uiso 1 1 calc R . .
C7 C 0.2920(3) 0.2930(5) 0.7934(2) 0.0197(7) Uani 1 1 d . . .
H7 H 0.3026 0.4093 0.7683 0.024 Uiso 1 1 calc R . .
C8 C 0.3599(3) 0.1717(5) 0.7355(3) 0.0226(7) Uani 1 1 d . . .
C9 C 0.4735(3) 0.2264(5) 0.7075(3) 0.0244(8) Uani 1 1 d . . .
C10 C 0.6131(3) 0.4539(6) 0.7031(3) 0.0303(9) Uani 1 1 d . . .
H10A H 0.6706 0.3616 0.7014 0.036 Uiso 1 1 calc R . .
H10B H 0.6501 0.5407 0.7495 0.036 Uiso 1 1 calc R . .
C11 C 0.5806(4) 0.5320(8) 0.6010(3) 0.0451(12) Uani 1 1 d . . .
H11A H 0.6517 0.5758 0.5798 0.068 Uiso 1 1 calc R . .
H11B H 0.5246 0.6243 0.6031 0.068 Uiso 1 1 calc R . .
H11C H 0.5449 0.4455 0.5551 0.068 Uiso 1 1 calc R . .
C12 C 0.3134(3) 0.0193(5) 0.7016(3) 0.0239(7) Uani 1 1 d . . .
C13 C 0.1901(3) -0.0402(6) 0.7117(3) 0.0270(8) Uani 1 1 d . . .
H13A H 0.1961 -0.1552 0.7399 0.032 Uiso 1 1 calc R . .
H13B H 0.1425 -0.0480 0.6459 0.032 Uiso 1 1 calc R . .
C14 C 0.1237(3) 0.0742(5) 0.7759(3) 0.0239(7) Uani 1 1 d . . .
H14 H 0.0387 0.0708 0.7460 0.029 Uiso 1 1 calc R . .
C15 C 0.1306(3) 0.0222(5) 0.8838(3) 0.0223(7) Uani 1 1 d . . .
C16 C 0.0465(3) 0.0921(5) 0.9365(3) 0.0259(8) Uani 1 1 d . . .
H16 H -0.0153 0.1595 0.9030 0.031 Uiso 1 1 calc R . .
C17 C 0.0523(3) 0.0641(6) 1.0365(3) 0.0299(9) Uani 1 1 d . . .
H17 H -0.0041 0.1138 1.0702 0.036 Uiso 1 1 calc R . .
C18 C 0.1431(4) -0.0393(6) 1.0872(3) 0.0318(9) Uani 1 1 d . . .
H18 H 0.1474 -0.0599 1.1548 0.038 Uiso 1 1 calc R . .
C19 C 0.2271(3) -0.1114(7) 1.0359(3) 0.0340(9) Uani 1 1 d . . .
H19 H 0.2882 -0.1798 1.0695 0.041 Uiso 1 1 calc R . .
C20 C 0.2206(3) -0.0821(6) 0.9347(3) 0.0265(7) Uani 1 1 d . . .
H20 H 0.2766 -0.1324 0.9008 0.032 Uiso 1 1 calc R . .
C21 C 0.1172(3) 0.4053(6) 0.5881(2) 0.0203(6) Uani 1 1 d . . .
C22 C 0.0595(3) 0.2927(6) 0.5155(3) 0.0258(8) Uani 1 1 d . . .
H22 H 0.0017 0.2163 0.5304 0.031 Uiso 1 1 calc R . .
C23 C 0.0898(3) 0.2964(6) 0.4204(3) 0.0272(8) Uani 1 1 d . . .
H23 H 0.0521 0.2216 0.3717 0.033 Uiso 1 1 calc R . .
C24 C 0.1764(3) 0.4118(6) 0.3978(2) 0.0238(7) Uani 1 1 d . . .
C25 C 0.2331(3) 0.5211(6) 0.4714(3) 0.0248(7) Uani 1 1 d . . .
H25 H 0.2916 0.5969 0.4572 0.030 Uiso 1 1 calc R . .
C26 C 0.2033(3) 0.5184(5) 0.5666(2) 0.0212(7) Uani 1 1 d . . .
H26 H 0.2414 0.5926 0.6154 0.025 Uiso 1 1 calc R . .
C27 C 0.2057(3) 0.4172(7) 0.2939(2) 0.0319(9) Uani 1 1 d . . .
H27A H 0.2663 0.5026 0.2906 0.048 Uiso 1 1 calc R . .
H27B H 0.1348 0.4460 0.2477 0.048 Uiso 1 1 calc R . .
H27C H 0.2346 0.3065 0.2773 0.048 Uiso 1 1 calc R . .
H1O3 H 0.437(6) -0.038(10) 0.641(5) 0.07(2) Uiso 1 1 d . . .

loop_
_atom_site_aniso_label
_atom_site_aniso_U_11
_atom_site_aniso_U_22
_atom_site_aniso_U_33
_atom_site_aniso_U_23
_atom_site_aniso_U_13
_atom_site_aniso_U_12
S1 0.0245(4) 0.0184(4) 0.0192(3) 0.0008(4) 0.0072(3) 0.0015(4)
O1 0.0351(13) 0.0159(14) 0.0236(12) 0.0002(10) 0.0087(10) 0.0045(11)
O2 0.0229(12) 0.0292(16) 0.0275(12) 0.0040(11) 0.0098(9) 0.0035(10)
O3 0.0389(14) 0.0252(15) 0.0312(12) -0.0066(14) 0.0163(10) -0.0006(14)
O4 0.0298(13) 0.0314(17) 0.0339(14) -0.0088(12) 0.0156(11) -0.0005(11)
O5 0.0264(11) 0.0260(15) 0.0268(11) -0.0042(12) 0.0101(9) -0.0037(12)
N1 0.0234(14) 0.0201(17) 0.0201(13) 0.0022(12) 0.0026(10) -0.0012(12)
C1 0.0327(18) 0.032(2) 0.0193(15) -0.0012(15) 0.0034(13) -0.0103(16)
C2 0.0284(15) 0.029(2) 0.0211(14) -0.0027(17) 0.0117(12) -0.0025(18)
C3 0.0246(14) 0.0243(18) 0.0245(15) -0.0043(18) 0.0093(12) 0.0019(17)
C4 0.0246(15) 0.0186(18) 0.0193(14) -0.0016(13) 0.0056(12) -0.0052(14)
C5 0.0268(16) 0.020(2) 0.0280(17) -0.0027(15) 0.0083(13) -0.0002(15)
C6 0.0250(16) 0.023(2) 0.0263(16) 0.0002(15) -0.0006(13) 0.0005(15)
C7 0.0259(15) 0.0157(17) 0.0191(14) -0.0019(13) 0.0079(12) -0.0001(13)
C8 0.0272(16) 0.0188(19) 0.0236(16) 0.0020(14) 0.0097(12) 0.0020(14)
C9 0.0260(16) 0.026(2) 0.0210(15) -0.0054(14) 0.0030(12) 0.0006(15)
C10 0.0244(16) 0.031(2) 0.036(2) -0.0067(16) 0.0076(14) -0.0073(15)
C11 0.049(3) 0.053(3) 0.037(2) 0.001(2) 0.0161(19) -0.018(2)
C12 0.0334(17) 0.0182(18) 0.0218(15) -0.0017(15) 0.0097(13) 0.0017(15)
C13 0.0336(18) 0.0213(19) 0.0270(18) -0.0055(14) 0.0080(14) -0.0058(15)
C14 0.0271(16) 0.0168(18) 0.0277(17) -0.0012(14) 0.0046(13) 0.0000(14)
C15 0.0263(16) 0.0171(17) 0.0247(16) 0.0008(15) 0.0075(13) -0.0037(14)
C16 0.0249(16) 0.022(2) 0.0312(18) 0.0011(15) 0.0059(13) 0.0003(15)
C17 0.0312(18) 0.032(2) 0.0301(18) -0.0045(17) 0.0167(14) -0.0105(17)
C18 0.0348(19) 0.038(2) 0.0226(17) 0.0060(15) 0.0038(14) -0.0142(17)
C19 0.0318(17) 0.037(2) 0.0324(18) 0.016(2) 0.0020(14) -0.002(2)
C20 0.0272(15) 0.022(2) 0.0324(17) 0.0039(17) 0.0099(13) 0.0052(16)
C21 0.0223(13) 0.0200(17) 0.0184(13) 0.0046(16) 0.0032(10) 0.0034(15)
C22 0.0277(16) 0.026(2) 0.0242(16) -0.0023(15) 0.0049(13) -0.0072(16)
C23 0.0297(17) 0.029(2) 0.0231(16) -0.0049(16) 0.0065(13) -0.0073(17)
C24 0.0232(14) 0.029(2) 0.0202(14) 0.0024(17) 0.0081(11) 0.0030(17)
C25 0.0237(15) 0.027(2) 0.0253(16) -0.0025(15) 0.0072(12) -0.0029(15)
C26 0.0266(16) 0.0205(18) 0.0167(14) 0.0017(14) 0.0042(12) -0.0006(14)
C27 0.0310(16) 0.047(3) 0.0203(14) 0.001(2) 0.0117(12) -0.0002(19)

loop_
_atom_type_symbol
_atom_type_description
_atom_type_scat_dispersion_real
_atom_type_scat_dispersion_imag
_atom_type_scat_source
C C 0.0033 0.0016 'International Tables Vol C Tables 4.2.6.8 and 6.1.1.4'
H H 0.0000 0.0000 'International Tables Vol C Tables 4.2.6.8 and 6.1.1.4'
N N 0.0061 0.0033 'International Tables Vol C Tables 4.2.6.8 and 6.1.1.4'
O O 0.0106 0.0060 'International Tables Vol C Tables 4.2.6.8 and 6.1.1.4'
S S 0.1246 0.1234 'International Tables Vol C Tables 4.2.6.8 and 6.1.1.4'

loop_
_geom_angle_atom_site_label_1
_geom_angle_atom_site_label_2
_geom_angle_atom_site_label_3
_geom_angle
_geom_angle_site_symmetry_1
_geom_angle_site_symmetry_3
_geom_angle_publ_flag
O2 S1 O1 119.55(16) . . ?
O2 S1 N1 107.01(17) . . ?
O1 S1 N1 106.96(16) . . ?
O2 S1 C21 108.53(15) . . ?
O1 S1 C21 106.44(19) . . ?
N1 S1 C21 107.88(16) . . ?
C9 O5 C10 116.3(3) . . ?
C7 N1 C14 117.8(3) . . ?
C7 N1 S1 117.1(2) . . ?
C14 N1 S1 120.6(2) . . ?
C6 C1 C2 119.3(3) . . ?
C3 C2 C1 120.8(3) . . ?
C2 C3 C4 120.0(4) . . ?
C5 C4 C3 118.9(3) . . ?
C5 C4 C7 122.5(3) . . ?
C3 C4 C7 118.6(3) . . ?
C6 C5 C4 120.6(3) . . ?
C1 C6 C5 120.4(3) . . ?
N1 C7 C8 110.7(3) . . ?
N1 C7 C4 110.9(3) . . ?
C8 C7 C4 114.8(3) . . ?
C12 C8 C9 118.4(3) . . ?
C12 C8 C7 121.5(3) . . ?
C9 C8 C7 119.9(3) . . ?
O4 C9 O5 122.8(3) . . ?
O4 C9 C8 123.4(4) . . ?
O5 C9 C8 113.7(3) . . ?
O5 C10 C11 110.1(3) . . ?
O3 C12 C8 124.0(3) . . ?
O3 C12 C13 111.9(3) . . ?
C8 C12 C13 123.9(3) . . ?
C12 C13 C14 115.3(3) . . ?
N1 C14 C15 108.4(3) . . ?
N1 C14 C13 111.2(3) . . ?
C15 C14 C13 116.8(3) . . ?
C16 C15 C20 118.3(3) . . ?
C16 C15 C14 117.9(3) . . ?
C20 C15 C14 123.7(3) . . ?
C17 C16 C15 121.8(4) . . ?
C16 C17 C18 119.6(4) . . ?
C19 C18 C17 119.4(4) . . ?
C20 C19 C18 120.5(4) . . ?
C19 C20 C15 120.3(4) . . ?
C26 C21 C22 120.7(3) . . ?
C26 C21 S1 121.2(3) . . ?
C22 C21 S1 118.1(3) . . ?
C23 C22 C21 119.2(3) . . ?
C22 C23 C24 120.4(3) . . ?
C25 C24 C23 119.2(3) . . ?
C25 C24 C27 121.1(4) . . ?
C23 C24 C27 119.7(4) . . ?
C26 C25 C24 120.7(3) . . ?
C21 C26 C25 119.7(3) . . ?

loop_
_geom_bond_atom_site_label_1
_geom_bond_atom_site_label_2
_geom_bond_distance
_geom_bond_site_symmetry_2
_geom_bond_publ_flag
S1 O2 1.434(3) . ?
S1 O1 1.436(3) . ?
S1 N1 1.628(3) . ?
S1 C21 1.762(3) . ?
O3 C12 1.340(4) . ?
O4 C9 1.230(5) . ?
O5 C9 1.335(5) . ?
O5 C10 1.460(4) . ?
N1 C7 1.474(4) . ?
N1 C14 1.482(5) . ?
C1 C6 1.376(6) . ?
C1 C2 1.384(6) . ?
C2 C3 1.388(4) . ?
C3 C4 1.394(5) . ?
C4 C5 1.383(5) . ?
C4 C7 1.530(4) . ?
C5 C6 1.393(5) . ?
C7 C8 1.518(5) . ?
C8 C12 1.345(6) . ?
C8 C9 1.463(5) . ?
C10 C11 1.507(6) . ?
C12 C13 1.496(5) . ?
C13 C14 1.529(5) . ?
C14 C15 1.516(5) . ?
C15 C16 1.393(5) . ?
C15 C20 1.392(5) . ?
C16 C17 1.372(5) . ?
C17 C18 1.393(6) . ?
C18 C19 1.387(6) . ?
C19 C20 1.389(5) . ?
C21 C26 1.378(5) . ?
C21 C22 1.399(5) . ?
C22 C23 1.396(5) . ?
C23 C24 1.399(5) . ?
C24 C25 1.388(5) . ?
C24 C27 1.509(4) . ?
C25 C26 1.395(5) . ?

loop_
_geom_torsion_atom_site_label_1
_geom_torsion_atom_site_label_2
_geom_torsion_atom_site_label_3
_geom_torsion_atom_site_label_4
_geom_torsion
_geom_torsion_site_symmetry_1
_geom_torsion_site_symmetry_2
_geom_torsion_site_symmetry_3
_geom_torsion_site_symmetry_4
_geom_torsion_publ_flag
O2 S1 N1 C7 -179.3(2) . . . . ?
O1 S1 N1 C7 -50.1(3) . . . . ?
C21 S1 N1 C7 64.1(3) . . . . ?
O2 S1 N1 C14 24.8(3) . . . . ?
O1 S1 N1 C14 154.1(3) . . . . ?
C21 S1 N1 C14 -91.8(3) . . . . ?
C6 C1 C2 C3 0.3(6) . . . . ?
C1 C2 C3 C4 1.0(6) . . . . ?
C2 C3 C4 C5 -1.8(6) . . . . ?
C2 C3 C4 C7 179.6(4) . . . . ?
C3 C4 C5 C6 1.3(6) . . . . ?
C7 C4 C5 C6 179.8(3) . . . . ?
C2 C1 C6 C5 -0.8(6) . . . . ?
C4 C5 C6 C1 0.0(6) . . . . ?
C14 N1 C7 C8 47.0(4) . . . . ?
S1 N1 C7 C8 -109.5(3) . . . . ?
C14 N1 C7 C4 -81.6(4) . . . . ?
S1 N1 C7 C4 121.8(3) . . . . ?
C5 C4 C7 N1 131.0(4) . . . . ?
C3 C4 C7 N1 -50.5(5) . . . . ?
C5 C4 C7 C8 4.6(5) . . . . ?
C3 C4 C7 C8 -176.9(3) . . . . ?
N1 C7 C8 C12 -22.0(5) . . . . ?
C4 C7 C8 C12 104.5(4) . . . . ?
N1 C7 C8 C9 152.4(3) . . . . ?
C4 C7 C8 C9 -81.1(4) . . . . ?
C10 O5 C9 O4 3.6(5) . . . . ?
C10 O5 C9 C8 -174.9(3) . . . . ?
C12 C8 C9 O4 -4.8(6) . . . . ?
C7 C8 C9 O4 -179.4(3) . . . . ?
C12 C8 C9 O5 173.6(3) . . . . ?
C7 C8 C9 O5 -1.0(5) . . . . ?
C9 O5 C10 C11 85.7(5) . . . . ?
C9 C8 C12 O3 4.4(6) . . . . ?
C7 C8 C12 O3 178.9(3) . . . . ?
C9 C8 C12 C13 -170.6(3) . . . . ?
C7 C8 C12 C13 3.9(6) . . . . ?
O3 C12 C13 C14 176.8(3) . . . . ?
C8 C12 C13 C14 -7.7(6) . . . . ?
C7 N1 C14 C15 78.2(3) . . . . ?
S1 N1 C14 C15 -126.1(3) . . . . ?
C7 N1 C14 C13 -51.4(4) . . . . ?
S1 N1 C14 C13 104.2(3) . . . . ?
C12 C13 C14 N1 29.3(5) . . . . ?
C12 C13 C14 C15 -95.8(4) . . . . ?
N1 C14 C15 C16 71.0(4) . . . . ?
C13 C14 C15 C16 -162.6(3) . . . . ?
N1 C14 C15 C20 -104.7(4) . . . . ?
C13 C14 C15 C20 21.8(5) . . . . ?
C20 C15 C16 C17 1.6(6) . . . . ?
C14 C15 C16 C17 -174.3(4) . . . . ?
C15 C16 C17 C18 -1.2(6) . . . . ?
C16 C17 C18 C19 0.5(6) . . . . ?
C17 C18 C19 C20 -0.5(7) . . . . ?
C18 C19 C20 C15 1.0(7) . . . . ?
C16 C15 C20 C19 -1.5(6) . . . . ?
C14 C15 C20 C19 174.1(4) . . . . ?
O2 S1 C21 C26 153.6(3) . . . . ?
O1 S1 C21 C26 23.7(4) . . . . ?
N1 S1 C21 C26 -90.8(4) . . . . ?
O2 S1 C21 C22 -26.6(4) . . . . ?
O1 S1 C21 C22 -156.5(3) . . . . ?
N1 S1 C21 C22 89.0(3) . . . . ?
C26 C21 C22 C23 -0.2(6) . . . . ?
S1 C21 C22 C23 179.9(3) . . . . ?
C21 C22 C23 C24 -0.3(6) . . . . ?
C22 C23 C24 C25 0.8(6) . . . . ?
C22 C23 C24 C27 -178.4(4) . . . . ?
C23 C24 C25 C26 -0.9(6) . . . . ?
C27 C24 C25 C26 178.3(4) . . . . ?
C22 C21 C26 C25 0.2(6) . . . . ?
S1 C21 C26 C25 -180.0(3) . . . . ?
C24 C25 C26 C21 0.4(6) . . . . ?

loop_
_cod_related_entry_id
_cod_related_entry_database
_cod_related_entry_code
1 ChemSpider 30659299
